data_2229098
loop_
_publ_author_name
'Akkurt, Mehmet'
'\,Celik, \'Ismail'
'Demir, Hale'
'\"Ozk\?ir\?iml\?i, Sumru'
'B\"uy\"ukg\"ung\"or, Orhan'

_publ_section_title
;
 <i>N</i>-[5-Methyl-2-(2-nitrophenyl)-4-oxo-1,3-thiazolidin-3-yl]pyridine-3-carboxamide
 monohydrate
;
_journal_coeditor_code IM2255
_journal_issue 2
_journal_name_full 'Acta Crystallographica Section E'
_journal_page_first o293
_journal_page_last o294
_journal_paper_doi 10.1107/S1600536811000481
_journal_volume 67
_journal_year 2011
_chemical_formula_iupac 'C16 H14 N4 O4 S, H2 O'
_chemical_formula_moiety 'C16 H14 N4 O4 S, H2 O'
_chemical_formula_sum 'C16 H16 N4 O5 S'
_chemical_formula_weight 376.40
_chemical_name_systematic
;
<i>N</i>-[5-Methyl-2-(2-nitrophenyl)-4-oxo-1,3-thiazolidin-3-yl]pyridine-3-
carboxamide monohydrate
;
_space_group_IT_number 2
_symmetry_cell_setting triclinic
_symmetry_space_group_name_Hall '-P 1'
_symmetry_space_group_name_H-M 'P -1'
_atom_sites_solution_hydrogens geom
_atom_sites_solution_primary direct
_atom_sites_solution_secondary difmap
_cell_angle_alpha 92.957(4)
_cell_angle_beta 104.176(4)
_cell_angle_gamma 116.792(4)
_cell_formula_units_Z 2
_cell_length_a 8.1399(4)
_cell_length_b 8.4106(4)
_cell_length_c 15.0274(7)
_cell_measurement_reflns_used 15771
_cell_measurement_temperature 296
_cell_measurement_theta_max 28.03
_cell_measurement_theta_min 2.76
_cell_volume 874.66(8)
_computing_cell_refinement 'X-AREA (Stoe & Cie, 2002)'
_computing_data_collection 'X-AREA (Stoe & Cie, 2002)'
_computing_data_reduction 'X-RED32 (Stoe & Cie, 2002)'
_computing_molecular_graphics 'ORTEP-3 (Farrugia, 1997)'
_computing_publication_material 'WinGX (Farrugia, 1999)'
_computing_structure_refinement 'SHELXL97 (Sheldrick, 2008)'
_computing_structure_solution 'SIR97 (Altomare <i>et al.</i>,  1999)'
_diffrn_ambient_temperature 296
_diffrn_detector_area_resol_mean 6.67
_diffrn_measured_fraction_theta_full 0.985
_diffrn_measured_fraction_theta_max 0.985
_diffrn_measurement_device '2-circle goniometer'
_diffrn_measurement_device_type 'Stoe IPDS 2'
_diffrn_measurement_method '\w scans'
_diffrn_radiation_monochromator 'plane graphite'
_diffrn_radiation_type 'Mo K\a'
_diffrn_radiation_wavelength 0.71073
_diffrn_reflns_av_R_equivalents 0.0384
_diffrn_reflns_av_sigmaI/netI 0.0303
_diffrn_reflns_limit_h_max 10
_diffrn_reflns_limit_h_min -10
_diffrn_reflns_limit_k_max 10
_diffrn_reflns_limit_k_min -10
_diffrn_reflns_limit_l_max 18
_diffrn_reflns_limit_l_min -19
_diffrn_reflns_number 11714
_diffrn_reflns_reduction_process
;
;
_diffrn_reflns_theta_full 27.52
_diffrn_reflns_theta_max 27.52
_diffrn_reflns_theta_min 2.76
_exptl_absorpt_coefficient_mu 0.221
_exptl_absorpt_correction_T_max 0.899
_exptl_absorpt_correction_T_min 0.875
_exptl_absorpt_correction_type integration
_exptl_absorpt_process_details '(X-RED32; Stoe & Cie, 2002)'
_exptl_crystal_colour colourless
_exptl_crystal_density_diffrn 1.429
_exptl_crystal_density_method 'Not Measured'
_exptl_crystal_description block
_exptl_crystal_F_000 392
_exptl_crystal_size_max 0.620
_exptl_crystal_size_mid 0.550
_exptl_crystal_size_min 0.490
_refine_diff_density_max 0.274
_refine_diff_density_min -0.269
_refine_ls_extinction_method none
_refine_ls_goodness_of_fit_ref 1.040
_refine_ls_hydrogen_treatment mixed
_refine_ls_matrix_type full
_refine_ls_number_parameters 285
_refine_ls_number_reflns 3963
_refine_ls_number_restraints 15
_refine_ls_restrained_S_all 1.062
_refine_ls_R_factor_all 0.0540
_refine_ls_R_factor_gt 0.0434
_refine_ls_shift/su_max 0.001
_refine_ls_shift/su_mean 0.000
_refine_ls_structure_factor_coef Fsqd
_refine_ls_weighting_details 'calc w=1/[\s^2^(Fo^2^)+(0.0570P)^2^+0.1358P] where P=(Fo^2^+2Fc^2^)/3'
_refine_ls_weighting_scheme calc
_refine_ls_wR_factor_gt 0.1154
_refine_ls_wR_factor_ref 0.1212
_reflns_number_gt 3192
_reflns_number_total 3963
_reflns_threshold_expression I>2\s(I)
_cod_data_source_file im2255.cif
_cod_data_source_block I
_cod_database_code 2229098
_cod_database_fobs_code 2229098

loop_
_symmetry_equiv_pos_site_id
_symmetry_equiv_pos_as_xyz
1 x,y,z
2 -x,-y,-z

loop_
_atom_site_aniso_label
_atom_site_aniso_U_11
_atom_site_aniso_U_22
_atom_site_aniso_U_33
_atom_site_aniso_U_12
_atom_site_aniso_U_13
_atom_site_aniso_U_23
S1 0.0665(3) 0.1068(4) 0.0450(2) 0.0532(3) 0.0084(2) 0.0109(2)
O1 0.245(3) 0.159(2) 0.0532(10) 0.088(2) 0.0453(15) 0.0094(12)
O2 0.0975(11) 0.1172(13) 0.0581(8) 0.0619(10) 0.0255(8) 0.0329(9)
O3A 0.103(6) 0.130(7) 0.046(3) 0.069(5) 0.009(3) -0.007(4)
O4 0.0813(9) 0.0583(7) 0.0893(10) 0.0317(7) 0.0032(8) 0.0239(7)
N1 0.0713(10) 0.1071(14) 0.0478(9) 0.0377(10) 0.0208(8) 0.0090(9)
N2 0.0463(7) 0.0679(8) 0.0414(7) 0.0231(6) 0.0062(5) 0.0082(6)
N3 0.0466(7) 0.0540(7) 0.0549(8) 0.0182(6) 0.0038(6) 0.0145(6)
N4 0.0560(9) 0.0652(9) 0.0838(12) 0.0139(7) 0.0225(8) 0.0155(8)
C1 0.0540(9) 0.0745(11) 0.0580(10) 0.0266(8) 0.0150(8) 0.0051(8)
C2 0.0887(16) 0.0873(15) 0.0903(17) 0.0380(13) 0.0218(13) -0.0130(13)
C3 0.114(2) 0.0742(15) 0.131(3) 0.0498(15) 0.0206(19) -0.0047(16)
C4 0.0990(18) 0.0634(12) 0.107(2) 0.0358(12) 0.0121(15) 0.0204(12)
C5 0.0716(12) 0.0611(10) 0.0665(12) 0.0247(9) 0.0125(9) 0.0166(9)
C6 0.0446(8) 0.0596(9) 0.0512(9) 0.0209(7) 0.0117(7) 0.0111(7)
C7 0.0508(8) 0.0626(9) 0.0425(8) 0.0253(7) 0.0131(6) 0.0155(7)
C8A 0.061(2) 0.071(3) 0.0513(18) 0.038(2) 0.0153(15) 0.0157(17)
C9A 0.070(3) 0.069(4) 0.051(3) 0.041(3) 0.014(2) 0.012(3)
C10A 0.066(4) 0.190(9) 0.077(5) 0.021(5) 0.019(3) 0.056(6)
C11 0.0582(9) 0.0502(8) 0.0557(9) 0.0233(7) 0.0124(8) 0.0097(7)
C12 0.0519(8) 0.0440(7) 0.0542(9) 0.0174(6) 0.0135(7) 0.0069(6)
C13 0.0504(9) 0.0669(10) 0.0607(10) 0.0152(8) 0.0138(8) 0.0192(8)
C14 0.0571(10) 0.0843(13) 0.0658(11) 0.0242(9) 0.0118(9) 0.0250(10)
C15 0.0485(9) 0.0713(11) 0.0739(12) 0.0220(8) 0.0151(9) 0.0082(9)
C16 0.0628(11) 0.0543(9) 0.0709(12) 0.0160(8) 0.0168(9) 0.0182(8)
C8B 0.051(2) 0.071(4) 0.053(2) 0.027(2) 0.0144(16) 0.017(2)
C9B 0.050(2) 0.065(4) 0.039(2) 0.027(3) 0.0129(16) 0.018(3)
C10B 0.080(5) 0.150(8) 0.073(3) 0.071(6) 0.031(3) 0.021(5)
O3B 0.060(2) 0.113(6) 0.043(3) 0.031(4) 0.0160(18) 0.015(4)
OW1 0.0800(10) 0.0681(9) 0.0728(10) 0.0017(8) -0.0099(8) 0.0323(8)

loop_
_atom_site_type_symbol
_atom_site_label
_atom_site_fract_x
_atom_site_fract_y
_atom_site_fract_z
_atom_site_U_iso_or_equiv
_atom_site_thermal_displace_type
_atom_site_calc_flag
_atom_site_refinement_flags
_atom_site_occupancy
S S1 0.56133(7) 0.45061(8) 0.61403(3) 0.0699(2) Uani . . 1.000
O O1 0.7192(5) 0.2528(4) 0.38302(13) 0.1562(12) Uani . . 1.000
O O2 0.7900(2) 0.4795(3) 0.48092(11) 0.0856(6) Uani . . 1.000
O O3A 0.7493(19) 0.5809(14) 0.8800(8) 0.091(3) Uani . . 0.531(9)
O O4 1.1251(2) 0.84381(17) 0.77262(11) 0.0811(5) Uani . . 1.000
N N1 0.7598(3) 0.3251(3) 0.46237(12) 0.0771(6) Uani . . 1.000
N N2 0.84041(19) 0.50765(19) 0.76035(9) 0.0551(4) Uani . . 1.000
N N3 1.0289(2) 0.56998(19) 0.81531(10) 0.0563(4) Uani . . 1.000
N N4 1.6987(2) 0.9892(2) 0.90983(13) 0.0741(6) Uani . . 1.000
C C1 0.7803(3) 0.2246(3) 0.53763(13) 0.0645(6) Uani . . 1.000
C C2 0.7799(4) 0.0637(3) 0.5129(2) 0.0927(9) Uani . . 1.000
C C3 0.7969(4) -0.0385(4) 0.5785(3) 0.1087(13) Uani . . 1.000
C C4 0.8097(4) 0.0165(3) 0.6687(2) 0.0947(10) Uani . . 1.000
C C5 0.8058(3) 0.1748(3) 0.69268(15) 0.0707(7) Uani . . 1.000
C C6 0.7942(2) 0.2861(2) 0.62885(12) 0.0539(5) Uani . . 1.000
C C7 0.7962(2) 0.4616(2) 0.65973(11) 0.0527(5) Uani . . 1.000
C C8A 0.5297(5) 0.4937(9) 0.7236(2) 0.0587(13) Uani . . 0.531(9)
C C9A 0.7153(13) 0.5370(11) 0.7958(6) 0.0610(19) Uani . . 0.531(9)
C C10A 0.3540(12) 0.3317(16) 0.7341(6) 0.126(4) Uani . . 0.531(9)
C C11 1.1625(3) 0.7433(2) 0.81826(12) 0.0567(5) Uani . . 1.000
C C12 1.3603(2) 0.7956(2) 0.87999(12) 0.0529(5) Uani . . 1.000
C C13 1.3975(3) 0.7257(3) 0.95825(13) 0.0648(6) Uani . . 1.000
C C14 1.5852(3) 0.7867(3) 1.01129(15) 0.0738(7) Uani . . 1.000
C C15 1.7293(3) 0.9187(3) 0.98500(15) 0.0681(6) Uani . . 1.000
C C16 1.5163(3) 0.9272(2) 0.85835(14) 0.0679(6) Uani . . 1.000
C C8B 0.5041(6) 0.3820(10) 0.7244(3) 0.0592(16) Uani . . 0.469(9)
C C9B 0.7003(12) 0.4774(11) 0.7995(6) 0.0513(16) Uani . . 0.469(9)
C C10B 0.3623(15) 0.4314(15) 0.7441(7) 0.093(3) Uani . . 0.469(9)
O O3B 0.7218(17) 0.5168(14) 0.8810(8) 0.076(2) Uani . . 0.469(9)
O OW1 0.0315(2) 0.3195(2) 0.93103(12) 0.0931(6) Uani . . 1.000
H H4 0.82100 -0.05310 0.71360 0.1130 Uiso calc R 1.000
H H7 0.89160 0.56040 0.63860 0.0630 Uiso calc R 1.000
H H8A 0.50960 0.60000 0.72670 0.0710 Uiso calc . 0.531(9)
H H5 0.81110 0.20840 0.75370 0.0850 Uiso calc R 1.000
H H10B 0.33860 0.35480 0.79400 0.1890 Uiso calc . 0.531(9)
H H10C 0.37100 0.22610 0.72940 0.1890 Uiso calc . 0.531(9)
H H13 1.29640 0.63760 0.97530 0.0780 Uiso calc R 1.000
H H14 1.61340 0.73910 1.06390 0.0890 Uiso calc R 1.000
H H15 1.85600 0.96150 1.02190 0.0820 Uiso calc R 1.000
H H16 1.49240 0.97470 0.80510 0.0810 Uiso calc R 1.000
H H10A 0.24130 0.31160 0.68570 0.1890 Uiso calc . 0.531(9)
H HN1 1.048(3) 0.499(2) 0.8508(13) 0.062(5) Uiso . . 1.000
H H2 0.76800 0.02530 0.45140 0.1110 Uiso calc R 1.000
H H3 0.79980 -0.14520 0.56220 0.1300 Uiso calc R 1.000
H H8B 0.45250 0.25050 0.71860 0.0710 Uiso calc . 0.469(9)
H H10D 0.24250 0.36760 0.69470 0.1400 Uiso calc . 0.469(9)
H H10E 0.41040 0.55960 0.74800 0.1400 Uiso calc . 0.469(9)
H H10F 0.34190 0.39900 0.80230 0.1400 Uiso calc . 0.469(9)
H HW1 0.078(4) 0.355(4) 0.9872(13) 0.120(11) Uiso . . 1.000
H HW2 -0.068(3) 0.230(3) 0.924(2) 0.126(11) Uiso . . 1.000

loop_
_atom_type_symbol
_atom_type_description
_atom_type_scat_dispersion_real
_atom_type_scat_dispersion_imag
_atom_type_scat_source
C C 0.0033 0.0016 ' International Tables Vol C Tables 4.2.6.8 and 6.1.1.4'
H H 0.0000 0.0000 ' International Tables Vol C Tables 4.2.6.8 and 6.1.1.4'
N N 0.0061 0.0033 ' International Tables Vol C Tables 4.2.6.8 and 6.1.1.4'
O O 0.0106 0.0060 ' International Tables Vol C Tables 4.2.6.8 and 6.1.1.4'
S S 0.1246 0.1234 ' International Tables Vol C Tables 4.2.6.8 and 6.1.1.4'

loop_
_exptl_crystal_face_index_h
_exptl_crystal_face_index_k
_exptl_crystal_face_index_l
_exptl_crystal_face_perp_dist
-4 21 3 0.2497
-9 -23 -2 0.2640
3 -6 29 0.3322
-28 1 24 0.2027
18 -25 3 0.3465
7 19 13 0.3283
-13 -16 19 0.2950
1 -9 13 0.3469
10 9 -25 0.3600
-28 -17 25 0.2549
-5 -9 25 0.3395
-24 17 3 0.2214
10 -8 21 0.4233
-15 24 19 0.2769
2 -2 7 0.3837
-7 -2 30 0.3234
-19 14 22 0.2652
7 -16 20 0.3459
-4 29 25 0.2751
5 -21 9 0.3474
7 24 5 0.2829
2 2 -3 0.2861
-19 0 -13 0.4042
-5 1 -10 0.4851
18 -14 -13 0.2997
11 -17 -24 0.3000
11 -13 -8 0.3306
5 -11 27 0.3254
4 -8 -29 0.4362

loop_
_geom_angle_atom_site_label_1
_geom_angle_atom_site_label_2
_geom_angle_atom_site_label_3
_geom_angle_site_symmetry_1
_geom_angle_site_symmetry_2
_geom_angle_site_symmetry_3
_geom_angle
_geom_angle_publ_flag
C7 S1 C8A . . . 96.72(17) no
C7 S1 C8B . . . 89.56(19) no
HW1 OW1 HW2 . . . 105(3) no
O1 N1 C1 . . . 118.6(2) no
O2 N1 C1 . . . 120.00(17) no
O1 N1 O2 . . . 121.4(2) no
N3 N2 C9A . . . 119.9(4) no
N3 N2 C9B . . . 120.7(4) no
N3 N2 C7 . . . 118.23(15) no
C7 N2 C9B . . . 120.9(4) no
C7 N2 C9A . . . 119.4(4) no
N2 N3 C11 . . . 118.67(16) no
C15 N4 C16 . . . 117.28(18) no
C11 N3 HN1 . . . 124.9(14) no
N2 N3 HN1 . . . 115.9(14) no
N1 C1 C2 . . . 116.4(2) no
N1 C1 C6 . . . 121.7(2) no
C2 C1 C6 . . . 121.9(2) no
C1 C2 C3 . . . 120.1(3) no
C2 C3 C4 . . . 119.8(3) no
C3 C4 C5 . . . 120.0(3) no
C4 C5 C6 . . . 122.3(2) no
C5 C6 C7 . . . 120.07(16) no
C1 C6 C7 . . . 124.04(16) no
C1 C6 C5 . . . 115.89(18) no
N2 C7 C6 . . . 113.13(13) no
S1 C7 N2 . . . 103.61(12) no
S1 C7 C6 . . . 112.56(12) no
C9A C8A C10A . . . 114.1(6) no
S1 C8A C9A . . . 106.0(5) no
S1 C8A C10A . . . 109.8(5) no
C9B C8B C10B . . . 113.3(7) no
S1 C8B C10B . . . 112.3(5) no
S1 C8B C9B . . . 104.0(5) no
N2 C9A C8A . . . 113.7(6) no
O3A C9A C8A . . . 124.5(12) no
O3A C9A N2 . . . 121.6(11) no
O3B C9B C8B . . . 124.1(11) no
N2 C9B C8B . . . 109.7(6) no
O3B C9B N2 . . . 126.2(11) no
O4 C11 N3 . . . 122.8(2) no
N3 C11 C12 . . . 113.92(16) no
O4 C11 C12 . . . 123.26(16) no
C11 C12 C16 . . . 117.92(16) no
C13 C12 C16 . . . 117.71(19) no
C11 C12 C13 . . . 124.34(17) no
C12 C13 C14 . . . 119.5(2) no
C13 C14 C15 . . . 118.5(2) no
N4 C15 C14 . . . 123.6(2) no
N4 C16 C12 . . . 123.38(17) no
C3 C2 H2 . . . 120.00 no
C1 C2 H2 . . . 120.00 no
C2 C3 H3 . . . 120.00 no
C4 C3 H3 . . . 120.00 no
C3 C4 H4 . . . 120.00 no
C5 C4 H4 . . . 120.00 no
C6 C5 H5 . . . 119.00 no
C4 C5 H5 . . . 119.00 no
N2 C7 H7 . . . 109.00 no
C6 C7 H7 . . . 109.00 no
S1 C7 H7 . . . 109.00 no
S1 C8A H8A . . . 109.00 no
C10A C8A H8A . . . 109.00 no
C9A C8A H8A . . . 109.00 no
C9B C8B H8B . . . 109.00 no
C10B C8B H8B . . . 109.00 no
S1 C8B H8B . . . 109.00 no
H10A C10A H10B . . . 109.00 no
C8A C10A H10C . . . 109.00 no
C8A C10A H10B . . . 110.00 no
H10A C10A H10C . . . 109.00 no
H10B C10A H10C . . . 109.00 no
C8A C10A H10A . . . 110.00 no
C8B C10B H10D . . . 109.00 no
C8B C10B H10E . . . 109.00 no
H10D C10B H10F . . . 110.00 no
H10D C10B H10E . . . 109.00 no
H10E C10B H10F . . . 110.00 no
C8B C10B H10F . . . 109.00 no
C14 C13 H13 . . . 120.00 no
C12 C13 H13 . . . 120.00 no
C13 C14 H14 . . . 121.00 no
C15 C14 H14 . . . 121.00 no
N4 C15 H15 . . . 118.00 no
C14 C15 H15 . . . 118.00 no
N4 C16 H16 . . . 118.00 no
C12 C16 H16 . . . 118.00 no

loop_
_geom_bond_atom_site_label_1
_geom_bond_atom_site_label_2
_geom_bond_site_symmetry_1
_geom_bond_site_symmetry_2
_geom_bond_distance
_geom_bond_publ_flag
S1 C7 . . 1.8238(19) no
S1 C8A . . 1.772(4) no
S1 C8B . . 1.880(5) no
O1 N1 . . 1.205(3) no
O2 N1 . . 1.211(3) no
O3A C9A . . 1.226(14) no
O3B C9B . . 1.201(15) no
O4 C11 . . 1.211(2) no
OW1 HW1 . . 0.813(19) no
OW1 HW2 . . 0.80(2) no
N1 C1 . . 1.468(3) no
N2 N3 . . 1.386(2) no
N2 C7 . . 1.454(2) no
N2 C9A . . 1.364(11) no
N2 C9B . . 1.339(10) no
N3 C11 . . 1.360(2) no
N4 C16 . . 1.331(3) no
N4 C15 . . 1.324(3) no
N3 HN1 . . 0.861(18) no
C1 C6 . . 1.399(3) no
C1 C2 . . 1.383(4) no
C2 C3 . . 1.363(5) no
C3 C4 . . 1.373(5) no
C4 C5 . . 1.378(4) no
C5 C6 . . 1.390(3) no
C6 C7 . . 1.516(2) no
C8A C9A . . 1.501(11) no
C8A C10A . . 1.518(14) no
C8B C10B . . 1.476(15) no
C8B C9B . . 1.529(11) no
C11 C12 . . 1.495(3) no
C12 C16 . . 1.384(3) no
C12 C13 . . 1.370(3) no
C13 C14 . . 1.374(4) no
C14 C15 . . 1.365(3) no
C2 H2 . . 0.9300 no
C3 H3 . . 0.9300 no
C4 H4 . . 0.9300 no
C5 H5 . . 0.9300 no
C7 H7 . . 0.9800 no
C8A H8A . . 0.9800 no
C8B H8B . . 0.9800 no
C10A H10B . . 0.9600 no
C10A H10C . . 0.9600 no
C10A H10A . . 0.9600 no
C10B H10F . . 0.9600 no
C10B H10E . . 0.9600 no
C10B H10D . . 0.9600 no
C13 H13 . . 0.9300 no
C14 H14 . . 0.9300 no
C15 H15 . . 0.9300 no
C16 H16 . . 0.9300 no

loop_
_geom_contact_atom_site_label_1
_geom_contact_atom_site_label_2
_geom_contact_distance
_geom_contact_site_symmetry_1
_geom_contact_site_symmetry_2
_geom_contact_publ_flag
S1 O2 2.999(2) . . no
S1 N1 3.466(2) . . no
S1 S1 3.5774(7) . 2_666 no
S1 O2 3.188(2) . 2_666 no
O1 O4 3.150(4) . 2_766 no
O1 C11 3.389(3) . 2_766 no
OW1 C13 3.286(3) . 1_455 no
OW1 N4 2.803(2) . 1_345 no
OW1 O3A 2.806(12) . 2_667 no
OW1 N3 2.804(2) . 1_455 no
OW1 O3B 2.870(12) . 2_667 no
O2 C7 2.688(2) . . no
O2 S1 3.188(2) . 2_666 no
O2 N1 3.123(3) . 2_766 no
O2 S1 2.999(2) . . no
O2 O2 3.177(3) . 2_766 no
O2 C1 3.348(3) . 2_766 no
O3A C15 3.266(13) . 1_455 no
O3A C11 3.400(16) . . no
O3A C14 3.420(15) . 1_455 no
O3A OW1 2.806(12) . 2_667 no
O3A N3 2.720(16) . . no
O3B OW1 2.870(12) . 2_667 no
O3B C13 3.288(11) . 2_767 no
O3B N3 2.769(15) . . no
O4 C7 3.136(2) . . no
O4 C9A 3.288(10) . . no
O4 O1 3.150(4) . 2_766 no
O4 N2 2.689(2) . . no
O1 H10E 2.8800 . 2_666 no
O1 H8A 2.9200 . 2_666 no
O1 H2 2.3600 . . no
OW1 H5 2.6600 . 1_455 no
OW1 H13 2.4800 . 1_455 no
OW1 HN1 1.958(17) . 1_455 no
O2 H7 2.2600 . . no
O3A H10B 2.8900 . . no
O3A H13 2.9000 . 2_767 no
O3A HW1 2.02(2) . 2_667 no
O3B H10F 2.7000 . . no
O3B HN1 2.87(3) . . no
O3B H13 2.5800 . 2_767 no
O3B HW1 2.09(3) . 2_667 no
O4 H7 2.6300 . . no
O4 H16 2.5800 . . no
N1 S1 3.466(2) . . no
N1 O2 3.123(3) . 2_766 no
N2 O4 2.689(2) . . no
N3 O3B 2.769(15) . . no
N3 OW1 2.804(2) . 1_655 no
N3 O3A 2.720(16) . . no
N3 C5 3.167(3) . . no
N4 OW1 2.803(2) . 1_765 no
N1 H7 2.8700 . . no
N2 H5 2.4100 . . no
N3 H13 2.6500 . . no
N3 H5 2.7000 . . no
N4 HW2 2.01(2) . 1_765 no
C1 O2 3.348(3) . 2_766 no
C5 C9B 3.466(10) . . no
C5 N3 3.167(3) . . no
C7 O2 2.688(2) . . no
C7 O4 3.136(2) . . no
C9A O4 3.288(10) . . no
C9B C5 3.466(10) . . no
C11 O3A 3.400(16) . . no
C11 O1 3.389(3) . 2_766 no
C12 C14 3.586(3) . 2_877 no
C12 C15 3.496(3) . 2_877 no
C13 O3B 3.288(11) . 2_767 no
C13 OW1 3.286(3) . 1_655 no
C14 C12 3.586(3) . 2_877 no
C14 C16 3.523(3) . 2_877 no
C14 O3A 3.420(15) . 1_655 no
C15 C12 3.496(3) . 2_877 no
C15 O3A 3.266(13) . 1_655 no
C16 C14 3.523(3) . 2_877 no
C5 HN1 3.026(17) . . no
C9B H5 2.9000 . . no
C10A H14 3.0900 . 2_767 no
C11 H7 2.8500 . . no
C12 H10E 2.9600 . 1_655 no
C13 HN1 2.62(2) . . no
C15 H15 3.0900 . 2_977 no
C15 HW2 2.74(2) . 1_765 no
C16 H10E 3.0700 . 1_655 no
C16 HW2 3.04(3) . 1_765 no
HN1 OW1 1.958(17) . 1_655 no
HN1 C5 3.026(17) . . no
HN1 H5 2.4100 . . no
HN1 HW1 2.45(3) . 1_655 no
HN1 HW2 2.46(3) . 1_655 no
HN1 O3B 2.87(3) . . no
HN1 H13 2.1800 . . no
HN1 C13 2.62(2) . . no
H2 O1 2.3600 . . no
HW1 H13 2.2900 . 1_455 no
HW1 O3B 2.09(2) . 2_667 no
HW1 O3A 2.02(2) . 2_667 no
HW1 HN1 2.45(3) . 1_455 no
HW2 C16 3.04(3) . 1_345 no
HW2 N4 2.01(2) . 1_345 no
HW2 C15 2.74(2) . 1_345 no
HW2 H5 2.4700 . 1_455 no
HW2 HN1 2.46(3) . 1_455 no
H5 HN1 2.4100 . . no
H5 HW2 2.4700 . 1_655 no
H5 OW1 2.6600 . 1_655 no
H5 N2 2.4100 . . no
H5 C9B 2.9000 . . no
H5 N3 2.7000 . . no
H7 O2 2.2600 . . no
H7 O4 2.6300 . . no
H7 C11 2.8500 . . no
H7 N1 2.8700 . . no
H8A O1 2.9200 . 2_666 no
H10B O3A 2.8900 . . no
H10B H14 2.3200 . 2_767 no
H10E C12 2.9600 . 1_455 no
H10E O1 2.8800 . 2_666 no
H10E C16 3.0700 . 1_455 no
H10F H14 2.4100 . 2_767 no
H10F O3B 2.7000 . . no
H13 OW1 2.4800 . 1_655 no
H13 N3 2.6500 . . no
H13 HN1 2.1800 . . no
H13 HW1 2.2900 . 1_655 no
H13 O3A 2.9000 . 2_767 no
H13 O3B 2.5800 . 2_767 no
H14 C10A 3.0900 . 2_767 no
H14 H10B 2.3200 . 2_767 no
H14 H10F 2.4100 . 2_767 no
H15 C15 3.0900 . 2_977 no
H15 H15 2.4000 . 2_977 no
H16 O4 2.5800 . . no

loop_
_geom_hbond_atom_site_label_D
_geom_hbond_atom_site_label_H
_geom_hbond_atom_site_label_A
_geom_hbond_site_symmetry_A
_geom_hbond_distance_DH
_geom_hbond_distance_HA
_geom_hbond_distance_DA
_geom_hbond_angle_DHA
_geom_hbond_publ_flag
N3 HN1 OW1 1_655 0.86(2) 1.96(2) 2.804(2) 167(2) yes
OW1 HW1 O3A 2_667 0.81(2) 2.02(2) 2.8060(10) 163(4) yes
OW1 HW2 N4 1_345 0.80(2) 2.01(2) 2.803(2) 173(3) yes
C5 H5 N2 . 0.9300 2.4100 2.794(3) 104.00 no
C7 H7 O2 . 0.9800 2.2600 2.688(2) 105.00 no
C13 H13 OW1 1_655 0.9300 2.4800 3.286(3) 145.00 no

loop_
_geom_torsion_atom_site_label_1
_geom_torsion_atom_site_label_2
_geom_torsion_atom_site_label_3
_geom_torsion_atom_site_label_4
_geom_torsion_site_symmetry_1
_geom_torsion_site_symmetry_2
_geom_torsion_site_symmetry_3
_geom_torsion_site_symmetry_4
_geom_torsion
_geom_torsion_publ_flag
C8A S1 C7 C6 . . . . 120.0(2) no
C7 S1 C8A C10A . . . . -117.5(5) no
C7 S1 C8A C9A . . . . 6.1(5) no
C8A S1 C7 N2 . . . . -2.6(2) no
O1 N1 C1 C6 . . . . -168.9(3) no
O1 N1 C1 C2 . . . . 9.5(4) no
O2 N1 C1 C2 . . . . -168.0(3) no
O2 N1 C1 C6 . . . . 13.7(4) no
C9A N2 N3 C11 . . . . -86.1(5) no
N3 N2 C7 S1 . . . . -164.40(12) no
C7 N2 N3 C11 . . . . 75.9(2) no
C9A N2 C7 C6 . . . . -124.5(4) no
C9A N2 C7 S1 . . . . -2.3(4) no
N3 N2 C7 C6 . . . . 73.41(19) no
C7 N2 C9A C8A . . . . 7.4(8) no
N3 N2 C9A O3A . . . . -16.3(11) no
C7 N2 C9A O3A . . . . -178.0(8) no
N3 N2 C9A C8A . . . . 169.1(4) no
N2 N3 C11 C12 . . . . 179.78(15) no
N2 N3 C11 O4 . . . . -2.4(3) no
C16 N4 C15 C14 . . . . 0.6(3) no
C15 N4 C16 C12 . . . . 0.4(3) no
N1 C1 C6 C5 . . . . 177.7(2) no
N1 C1 C6 C7 . . . . -2.1(3) no
C6 C1 C2 C3 . . . . -1.2(5) no
C2 C1 C6 C5 . . . . -0.6(4) no
N1 C1 C2 C3 . . . . -179.5(3) no
C2 C1 C6 C7 . . . . 179.7(2) no
C1 C2 C3 C4 . . . . 1.6(5) no
C2 C3 C4 C5 . . . . -0.2(5) no
C3 C4 C5 C6 . . . . -1.7(5) no
C4 C5 C6 C1 . . . . 2.0(4) no
C4 C5 C6 C7 . . . . -178.2(2) no
C5 C6 C7 N2 . . . . 8.9(3) no
C1 C6 C7 S1 . . . . 71.6(2) no
C5 C6 C7 S1 . . . . -108.16(19) no
C1 C6 C7 N2 . . . . -171.39(19) no
C10A C8A C9A N2 . . . . 112.4(7) no
S1 C8A C9A N2 . . . . -8.5(7) no
C10A C8A C9A O3A . . . . -62.0(12) no
S1 C8A C9A O3A . . . . 177.1(9) no
N3 C11 C12 C13 . . . . -30.2(3) no
O4 C11 C12 C13 . . . . 152.0(2) no
O4 C11 C12 C16 . . . . -26.0(3) no
N3 C11 C12 C16 . . . . 151.82(18) no
C16 C12 C13 C14 . . . . -0.4(3) no
C11 C12 C16 N4 . . . . 177.67(18) no
C11 C12 C13 C14 . . . . -178.5(2) no
C13 C12 C16 N4 . . . . -0.5(3) no
C12 C13 C14 C15 . . . . 1.3(3) no
C13 C14 C15 N4 . . . . -1.4(4) no
